data_4314871
loop_
_publ_author_name
'Brett M. Paterson'
'John A. Karas'
'Denis B. Scanlon'
'Jonathan M. White'
'Paul S. Donnelly'

_publ_section_title
;
 Versatile New Bis(thiosemicarbazone) Bifunctional Chelators: Synthesis,
 Conjugation to Bombesin(7-14)-NH2, and Copper-64 Radiolabeling
;
_journal_name_full 'Inorganic Chemistry'
_journal_page_first 1884
_journal_page_last 1893
_journal_paper_doi 10.1021/ic902204e
_journal_volume 49
_journal_year 2010
_chemical_formula_sum 'C9 H18 N6 S2'
_chemical_formula_weight 274.41
_chemical_name_systematic
;
 ?
;
_space_group_IT_number 14
_symmetry_cell_setting monoclinic
_symmetry_space_group_name_Hall '-P 2ybc'
_symmetry_space_group_name_H-M 'P 1 21/c 1'
_atom_sites_solution_hydrogens geom
_atom_sites_solution_primary direct
_atom_sites_solution_secondary difmap
_audit_creation_method SHELXL-97
_cell_angle_alpha 90.00
_cell_angle_beta 109.1160(10)
_cell_angle_gamma 90.00
_cell_formula_units_Z 4
_cell_length_a 15.4720(2)
_cell_length_b 6.81020(10)
_cell_length_c 13.66470(10)
_cell_measurement_reflns_used 3396
_cell_measurement_temperature 293(2)
_cell_measurement_theta_max 73.1169
_cell_measurement_theta_min 3.0215
_cell_volume 1360.42(3)
_computing_cell_refinement
;
CrysAlis RED, Oxford Diffraction Ltd.,
Version 1.171.32.15 (release 10-01-2008 CrysAlis171 .NET)
(compiled Jan 10 2008,16:37:18)
;
_computing_data_collection
;
CrysAlis CCD, Oxford Diffraction Ltd.,
Version 1.171.32.15 (release 10-01-2008 CrysAlis171 .NET)
(compiled Jan 10 2008,16:37:18)
;
_computing_data_reduction
;
CrysAlis RED, Oxford Diffraction Ltd.,
Version 1.171.32.15 (release 10-01-2008 CrysAlis171 .NET)
(compiled Jan 10 2008,16:37:18)
;
_computing_structure_refinement 'SHELXL-97 (Sheldrick, 1997)'
_diffrn_ambient_temperature 293(2)
_diffrn_measured_fraction_theta_full 0.983
_diffrn_measured_fraction_theta_max 0.983
_diffrn_radiation_monochromator graphite
_diffrn_radiation_source 'Enhance (Cu) X-ray Source'
_diffrn_radiation_type CuK\a
_diffrn_radiation_wavelength 1.54184
_diffrn_reflns_av_R_equivalents 0.0298
_diffrn_reflns_av_sigmaI/netI 0.0350
_diffrn_reflns_limit_h_max 19
_diffrn_reflns_limit_h_min -13
_diffrn_reflns_limit_k_max 7
_diffrn_reflns_limit_k_min -8
_diffrn_reflns_limit_l_max 15
_diffrn_reflns_limit_l_min -16
_diffrn_reflns_number 6556
_diffrn_reflns_theta_full 73.27
_diffrn_reflns_theta_max 73.27
_diffrn_reflns_theta_min 3.02
_exptl_absorpt_coefficient_mu 3.469
_exptl_absorpt_correction_T_max 1.00000
_exptl_absorpt_correction_T_min 0.77067
_exptl_absorpt_correction_type multi-scan
_exptl_absorpt_process_details
;
CrysAlis RED, Oxford Diffraction Ltd.,
Version 1.171.32.15 (release 10-01-2008 CrysAlis171 .NET)
(compiled Jan 10 2008,16:37:18)
Empirical absorption correction using spherical harmonics,
 implemented in SCALE3 ABSPACK scaling algorithm.
;
_exptl_crystal_colour colourless
_exptl_crystal_density_diffrn 1.340
_exptl_crystal_density_method 'not measured'
_exptl_crystal_description block
_exptl_crystal_F_000 584
_exptl_crystal_size_max 0.2403
_exptl_crystal_size_mid 0.1416
_exptl_crystal_size_min 0.1200
_refine_diff_density_max 0.364
_refine_diff_density_min -0.240
_refine_diff_density_rms 0.054
_refine_ls_extinction_method none
_refine_ls_goodness_of_fit_ref 0.955
_refine_ls_hydrogen_treatment mixed
_refine_ls_matrix_type full
_refine_ls_number_parameters 170
_refine_ls_number_reflns 2679
_refine_ls_number_restraints 0
_refine_ls_restrained_S_all 0.955
_refine_ls_R_factor_all 0.0415
_refine_ls_R_factor_gt 0.0333
_refine_ls_shift/su_max 0.001
_refine_ls_shift/su_mean 0.000
_refine_ls_structure_factor_coef Fsqd
_refine_ls_weighting_details 'calc w=1/[\s^2^(Fo^2^)+(0.0561P)^2^+0.0000P] where P=(Fo^2^+2Fc^2^)/3'
_refine_ls_weighting_scheme calc
_refine_ls_wR_factor_gt 0.0840
_refine_ls_wR_factor_ref 0.0868
_reflns_number_gt 2216
_reflns_number_total 2679
_reflns_threshold_expression >2sigma(I)
_cod_data_source_file ic902204e_si_001.cif
_cod_data_source_block jmwpd57
_cod_database_code 4314871

loop_
_symmetry_equiv_pos_as_xyz
'x, y, z'
'-x, y+1/2, -z+1/2'
'-x, -y, -z'
'x, -y-1/2, z-1/2'

loop_
_atom_site_label
_atom_site_type_symbol
_atom_site_fract_x
_atom_site_fract_y
_atom_site_fract_z
_atom_site_U_iso_or_equiv
_atom_site_adp_type
_atom_site_occupancy
_atom_site_symmetry_multiplicity
_atom_site_calc_flag
_atom_site_refinement_flags
_atom_site_disorder_assembly
_atom_site_disorder_group
S2 S 0.10177(3) 0.13551(7) 0.44179(3) 0.02861(13) Uani 1 1 d . . .
S1 S -0.52898(3) 0.32484(7) 0.39066(3) 0.02589(13) Uani 1 1 d . . .
N1 N -0.62246(9) 0.3049(2) 0.18813(10) 0.0202(3) Uani 1 1 d . . .
N2 N -0.46735(9) 0.3101(2) 0.22943(11) 0.0195(3) Uani 1 1 d . . .
N4 N -0.15528(9) 0.2725(2) 0.30819(10) 0.0188(3) Uani 1 1 d . . .
N5 N -0.07139(9) 0.2435(2) 0.38381(11) 0.0213(3) Uani 1 1 d . . .
N3 N -0.38135(9) 0.3119(2) 0.29849(10) 0.0178(3) Uani 1 1 d . . .
N6 N -0.00406(10) 0.2671(2) 0.25787(12) 0.0230(3) Uani 1 1 d . . .
C3 C -0.54155(11) 0.3112(2) 0.26396(12) 0.0184(3) Uani 1 1 d . . .
C5 C -0.22336(10) 0.3031(2) 0.34144(12) 0.0177(3) Uani 1 1 d . . .
C6 C 0.00411(11) 0.2204(2) 0.35436(13) 0.0206(3) Uani 1 1 d . . .
C4 C -0.31458(10) 0.3127(2) 0.26100(12) 0.0182(3) Uani 1 1 d . . .
C1 C -0.70780(11) 0.3046(3) 0.21176(14) 0.0240(4) Uani 1 1 d . . .
H1A H -0.7586 0.2997 0.1484 0.036 Uiso 0.50 1 calc PR . .
H1B H -0.7116 0.4219 0.2491 0.036 Uiso 0.50 1 calc PR . .
H1C H -0.7094 0.1919 0.2533 0.036 Uiso 0.50 1 calc PR . .
H1D H -0.6945 0.3093 0.2855 0.036 Uiso 0.50 1 calc PR . .
H1E H -0.7415 0.1871 0.1848 0.036 Uiso 0.50 1 calc PR . .
H1F H -0.7436 0.4171 0.1806 0.036 Uiso 0.50 1 calc PR . .
C2 C -0.62960(12) 0.3037(3) 0.07864(13) 0.0308(4) Uani 1 1 d . . .
H2A H -0.6002 0.4183 0.0635 0.046 Uiso 1 1 calc R . .
H2B H -0.6929 0.3037 0.0365 0.046 Uiso 1 1 calc R . .
H2C H -0.6004 0.1881 0.0641 0.046 Uiso 1 1 calc R . .
C9 C -0.21561(11) 0.3237(3) 0.45311(12) 0.0242(4) Uani 1 1 d . . .
H9A H -0.2025 0.1979 0.4864 0.036 Uiso 1 1 calc R . .
H9B H -0.2722 0.3728 0.4580 0.036 Uiso 1 1 calc R . .
H9C H -0.1671 0.4136 0.4865 0.036 Uiso 1 1 calc R . .
C8 C -0.32440(11) 0.3164(3) 0.14839(13) 0.0264(4) Uani 1 1 d . . .
H8A H -0.3486 0.1931 0.1174 0.040 Uiso 1 1 calc R . .
H8B H -0.2656 0.3382 0.1408 0.040 Uiso 1 1 calc R . .
H8C H -0.3653 0.4203 0.1148 0.040 Uiso 1 1 calc R . .
C7 C 0.07221(12) 0.2660(3) 0.21731(15) 0.0306(4) Uani 1 1 d . . .
H7A H 0.1154 0.3658 0.2513 0.046 Uiso 1 1 calc R . .
H7B H 0.0498 0.2913 0.1442 0.046 Uiso 1 1 calc R . .
H7C H 0.1016 0.1400 0.2297 0.046 Uiso 1 1 calc R . .
H2 H -0.0685(15) 0.195(3) 0.4397(18) 0.034(6) Uiso 1 1 d . . .
H1 H -0.4760(13) 0.290(3) 0.1695(16) 0.022(5) Uiso 1 1 d . . .
H3 H -0.0539(15) 0.311(3) 0.2195(17) 0.031(6) Uiso 1 1 d . . .

loop_
_atom_site_aniso_label
_atom_site_aniso_U_11
_atom_site_aniso_U_22
_atom_site_aniso_U_33
_atom_site_aniso_U_23
_atom_site_aniso_U_13
_atom_site_aniso_U_12
S2 0.0130(2) 0.0412(3) 0.0293(2) 0.00539(19) 0.00374(16) 0.00322(16)
S1 0.0201(2) 0.0409(3) 0.0186(2) -0.00060(17) 0.00899(15) -0.00013(17)
N1 0.0135(6) 0.0271(8) 0.0201(7) 0.0004(6) 0.0058(5) 0.0007(5)
N2 0.0131(6) 0.0297(8) 0.0154(6) -0.0009(6) 0.0044(5) -0.0002(5)
N4 0.0126(6) 0.0230(7) 0.0202(6) 0.0007(5) 0.0047(5) 0.0002(5)
N5 0.0132(6) 0.0299(8) 0.0200(7) 0.0023(6) 0.0045(5) 0.0012(5)
N3 0.0135(6) 0.0197(7) 0.0196(6) 0.0007(5) 0.0048(5) 0.0010(5)
N6 0.0154(6) 0.0281(8) 0.0271(7) 0.0051(6) 0.0092(6) 0.0043(6)
C3 0.0158(7) 0.0178(8) 0.0226(7) 0.0005(6) 0.0074(6) 0.0005(6)
C5 0.0153(7) 0.0181(8) 0.0202(7) 0.0021(6) 0.0066(6) 0.0002(6)
C6 0.0150(7) 0.0214(8) 0.0249(8) -0.0014(7) 0.0057(6) -0.0005(6)
C4 0.0158(7) 0.0186(8) 0.0207(7) 0.0013(6) 0.0065(6) 0.0011(6)
C1 0.0127(7) 0.0292(9) 0.0307(9) -0.0002(7) 0.0078(6) 0.0001(6)
C2 0.0189(8) 0.0535(13) 0.0185(8) 0.0011(8) 0.0041(6) 0.0004(8)
C9 0.0186(8) 0.0343(10) 0.0203(8) 0.0011(7) 0.0073(6) 0.0058(7)
C8 0.0166(7) 0.0421(11) 0.0210(8) 0.0019(7) 0.0068(6) 0.0010(7)
C7 0.0251(9) 0.0324(10) 0.0419(10) 0.0095(8) 0.0212(8) 0.0068(7)

loop_
_atom_type_symbol
_atom_type_description
_atom_type_scat_dispersion_real
_atom_type_scat_dispersion_imag
_atom_type_scat_source
C C 0.0181 0.0091 'International Tables Vol C Tables 4.2.6.8 and 6.1.1.4'
H H 0.0000 0.0000 'International Tables Vol C Tables 4.2.6.8 and 6.1.1.4'
N N 0.0311 0.0180 'International Tables Vol C Tables 4.2.6.8 and 6.1.1.4'
S S 0.3331 0.5567 'International Tables Vol C Tables 4.2.6.8 and 6.1.1.4'

loop_
_geom_angle_atom_site_label_1
_geom_angle_atom_site_label_2
_geom_angle_atom_site_label_3
_geom_angle
_geom_angle_site_symmetry_1
_geom_angle_site_symmetry_3
_geom_angle_publ_flag
C3 N1 C1 120.89(14) . . ?
C3 N1 C2 121.99(14) . . ?
C1 N1 C2 117.10(13) . . ?
N3 N2 C3 119.99(13) . . ?
N3 N2 H1 120.8(14) . . ?
C3 N2 H1 118.3(14) . . ?
C5 N4 N5 115.69(13) . . ?
C6 N5 N4 118.75(13) . . ?
C6 N5 H2 115.9(16) . . ?
N4 N5 H2 120.3(16) . . ?
C4 N3 N2 116.94(13) . . ?
C6 N6 C7 123.55(15) . . ?
C6 N6 H3 118.7(16) . . ?
C7 N6 H3 117.4(16) . . ?
N1 C3 N2 114.06(14) . . ?
N1 C3 S1 124.24(12) . . ?
N2 C3 S1 121.68(12) . . ?
N4 C5 C4 115.76(14) . . ?
N4 C5 C9 124.78(14) . . ?
C4 C5 C9 119.44(13) . . ?
N6 C6 N5 117.09(14) . . ?
N6 C6 S2 123.95(12) . . ?
N5 C6 S2 118.96(12) . . ?
N3 C4 C5 113.36(14) . . ?
N3 C4 C8 125.56(14) . . ?
C5 C4 C8 121.05(14) . . ?
N1 C1 H1A 109.5 . . ?
N1 C1 H1B 109.5 . . ?
H1A C1 H1B 109.5 . . ?
N1 C1 H1C 109.5 . . ?
H1A C1 H1C 109.5 . . ?
H1B C1 H1C 109.5 . . ?
N1 C1 H1D 109.5 . . ?
H1A C1 H1D 141.1 . . ?
H1B C1 H1D 56.3 . . ?
H1C C1 H1D 56.3 . . ?
N1 C1 H1E 109.5 . . ?
H1A C1 H1E 56.3 . . ?
H1B C1 H1E 141.1 . . ?
H1C C1 H1E 56.3 . . ?
H1D C1 H1E 109.5 . . ?
N1 C1 H1F 109.5 . . ?
H1A C1 H1F 56.3 . . ?
H1B C1 H1F 56.3 . . ?
H1C C1 H1F 141.1 . . ?
H1D C1 H1F 109.5 . . ?
H1E C1 H1F 109.5 . . ?
N1 C2 H2A 109.5 . . ?
N1 C2 H2B 109.5 . . ?
H2A C2 H2B 109.5 . . ?
N1 C2 H2C 109.5 . . ?
H2A C2 H2C 109.5 . . ?
H2B C2 H2C 109.5 . . ?
C5 C9 H9A 109.5 . . ?
C5 C9 H9B 109.5 . . ?
H9A C9 H9B 109.5 . . ?
C5 C9 H9C 109.5 . . ?
H9A C9 H9C 109.5 . . ?
H9B C9 H9C 109.5 . . ?
C4 C8 H8A 109.5 . . ?
C4 C8 H8B 109.5 . . ?
H8A C8 H8B 109.5 . . ?
C4 C8 H8C 109.5 . . ?
H8A C8 H8C 109.5 . . ?
H8B C8 H8C 109.5 . . ?
N6 C7 H7A 109.5 . . ?
N6 C7 H7B 109.5 . . ?
H7A C7 H7B 109.5 . . ?
N6 C7 H7C 109.5 . . ?
H7A C7 H7C 109.5 . . ?
H7B C7 H7C 109.5 . . ?

loop_
_geom_bond_atom_site_label_1
_geom_bond_atom_site_label_2
_geom_bond_distance
_geom_bond_site_symmetry_2
_geom_bond_publ_flag
S2 C6 1.6919(16) . ?
S1 C3 1.6802(16) . ?
N1 C3 1.339(2) . ?
N1 C1 1.4585(19) . ?
N1 C2 1.464(2) . ?
N2 N3 1.3560(18) . ?
N2 C3 1.3768(19) . ?
N2 H1 0.80(2) . ?
N4 C5 1.293(2) . ?
N4 N5 1.3831(18) . ?
N5 C6 1.364(2) . ?
N5 H2 0.82(2) . ?
N3 C4 1.295(2) . ?
N6 C6 1.321(2) . ?
N6 C7 1.459(2) . ?
N6 H3 0.83(2) . ?
C5 C4 1.479(2) . ?
C5 C9 1.498(2) . ?
C4 C8 1.496(2) . ?
C1 H1A 0.9600 . ?
C1 H1B 0.9600 . ?
C1 H1C 0.9600 . ?
C1 H1D 0.9600 . ?
C1 H1E 0.9600 . ?
C1 H1F 0.9600 . ?
C2 H2A 0.9600 . ?
C2 H2B 0.9600 . ?
C2 H2C 0.9600 . ?
C9 H9A 0.9600 . ?
C9 H9B 0.9600 . ?
C9 H9C 0.9600 . ?
C8 H8A 0.9600 . ?
C8 H8B 0.9600 . ?
C8 H8C 0.9600 . ?
C7 H7A 0.9600 . ?
C7 H7B 0.9600 . ?
C7 H7C 0.9600 . ?

loop_
_geom_torsion_atom_site_label_1
_geom_torsion_atom_site_label_2
_geom_torsion_atom_site_label_3
_geom_torsion_atom_site_label_4
_geom_torsion
_geom_torsion_site_symmetry_1
_geom_torsion_site_symmetry_2
_geom_torsion_site_symmetry_3
_geom_torsion_site_symmetry_4
_geom_torsion_publ_flag
C5 N4 N5 C6 -176.68(15) . . . . ?
C3 N2 N3 C4 -179.32(15) . . . . ?
C1 N1 C3 N2 179.82(15) . . . . ?
C2 N1 C3 N2 -1.9(2) . . . . ?
C1 N1 C3 S1 -1.6(2) . . . . ?
C2 N1 C3 S1 176.66(15) . . . . ?
N3 N2 C3 N1 -178.65(14) . . . . ?
N3 N2 C3 S1 2.8(2) . . . . ?
N5 N4 C5 C4 -173.60(13) . . . . ?
N5 N4 C5 C9 4.9(2) . . . . ?
C7 N6 C6 N5 174.79(16) . . . . ?
C7 N6 C6 S2 -5.1(3) . . . . ?
N4 N5 C6 N6 13.6(2) . . . . ?
N4 N5 C6 S2 -166.57(12) . . . . ?
N2 N3 C4 C5 -176.68(13) . . . . ?
N2 N3 C4 C8 1.5(2) . . . . ?
N4 C5 C4 N3 169.56(15) . . . . ?
C9 C5 C4 N3 -9.0(2) . . . . ?
N4 C5 C4 C8 -8.7(2) . . . . ?
C9 C5 C4 C8 172.78(16) . . . . ?
